data_2210564
loop_
_publ_author_name
'Yan-Bo Weng'
'Jing-Kang Wang'
'Yan-Fei Wang'

_publ_section_title
;
 <i>N</i>,<i>N</i>'-Bis(2,2,2-trifluoroacetyl)hexane-1,6-diamine
;
_journal_coeditor_code CV2117
_journal_issue 10
_journal_name_full 'Acta Crystallographica Section E'
_journal_page_first o4616
_journal_page_last o4617
_journal_paper_doi 10.1107/S160053680603813X
_journal_volume 62
_journal_year 2006
_chemical_formula_iupac 'C10 H14 F6 N2 O2'
_chemical_formula_moiety 'C10 H14 F6 N2 O2'
_chemical_formula_sum 'C10 H14 F6 N2 O2'
_chemical_formula_weight 308.23
_chemical_melting_point 403.2
_chemical_name_systematic
;
N,N'-Bis(2,2,2-trifluoroacetyl)hexane-1,6-diamine
;
_space_group_IT_number 14
_symmetry_cell_setting monoclinic
_symmetry_space_group_name_Hall '-P 2ybc'
_symmetry_space_group_name_H-M 'P 1 21/c 1'
_atom_sites_solution_hydrogens geom
_atom_sites_solution_primary direct
_atom_sites_solution_secondary difmap
_audit_creation_method SHELXL-97
_cell_angle_alpha 90.00
_cell_angle_beta 90.51(3)
_cell_angle_gamma 90.00
_cell_formula_units_Z 2
_cell_length_a 7.2009(14)
_cell_length_b 10.498(2)
_cell_length_c 8.9607(18)
_cell_measurement_reflns_used 5297
_cell_measurement_temperature 296(2)
_cell_measurement_theta_max 27.53
_cell_measurement_theta_min 3.43
_cell_volume 677.4(2)
_computing_cell_refinement RAPID-AUTO
_computing_data_collection 'RAPID-AUTO (Rigaku, 2004)'
_computing_data_reduction 'CrystalStructure (Rigaku/MSC, 2004)'
_computing_molecular_graphics 'PLATON (Spek, 2003)'
_computing_publication_material SHELXL97
_computing_structure_refinement 'SHELXL97 (Sheldrick, 1997)'
_computing_structure_solution 'SHELXS97 (Sheldrick, 1997)'
_diffrn_ambient_temperature 296(2)
_diffrn_measured_fraction_theta_full 0.999
_diffrn_measured_fraction_theta_max 0.999
_diffrn_measurement_device_type 'Rigaku R-AXIS RAPID IP'
_diffrn_measurement_method \w
_diffrn_radiation_monochromator graphite
_diffrn_radiation_source 'rotating anode'
_diffrn_radiation_type MoK\a
_diffrn_radiation_wavelength 0.71073
_diffrn_reflns_av_R_equivalents 0.0433
_diffrn_reflns_av_sigmaI/netI 0.1711
_diffrn_reflns_limit_h_max 9
_diffrn_reflns_limit_h_min -9
_diffrn_reflns_limit_k_max 13
_diffrn_reflns_limit_k_min -13
_diffrn_reflns_limit_l_max 11
_diffrn_reflns_limit_l_min -11
_diffrn_reflns_number 6508
_diffrn_reflns_theta_full 27.47
_diffrn_reflns_theta_max 27.47
_diffrn_reflns_theta_min 3.43
_diffrn_standards_decay_% 0
_diffrn_standards_interval_count 0
_diffrn_standards_number 0
_exptl_absorpt_coefficient_mu 0.159
_exptl_absorpt_correction_T_max 0.9675
_exptl_absorpt_correction_T_min 0.9074
_exptl_absorpt_correction_type multi-scan
_exptl_absorpt_process_details '(ABSCOR; Higashi, 1995)'
_exptl_crystal_colour colourless
_exptl_crystal_density_diffrn 1.511
_exptl_crystal_density_method 'not measured'
_exptl_crystal_description block
_exptl_crystal_F_000 316
_exptl_crystal_size_max 0.63
_exptl_crystal_size_mid 0.60
_exptl_crystal_size_min 0.21
_refine_diff_density_max 0.413
_refine_diff_density_min -0.328
_refine_ls_extinction_coef 0.13(2)
_refine_ls_extinction_expression Fc^*^=kFc[1+0.001xFc^2^\l^3^/sin(2\q)]^-1/4^
_refine_ls_extinction_method SHELXL97
_refine_ls_goodness_of_fit_ref 1.030
_refine_ls_hydrogen_treatment constr
_refine_ls_matrix_type full
_refine_ls_number_parameters 103
_refine_ls_number_reflns 1544
_refine_ls_number_restraints 30
_refine_ls_restrained_S_all 1.078
_refine_ls_R_factor_all 0.0679
_refine_ls_R_factor_gt 0.0599
_refine_ls_shift/su_max 0.005
_refine_ls_shift/su_mean 0.001
_refine_ls_structure_factor_coef Fsqd
_refine_ls_weighting_details 'calc w=1/[\s^2^(Fo^2^)+(0.0583P)^2^+0.4876P] where P=(Fo^2^+2Fc^2^)/3'
_refine_ls_weighting_scheme calc
_refine_ls_wR_factor_gt 0.1507
_refine_ls_wR_factor_ref 0.1569
_reflns_number_gt 1298
_reflns_number_total 1544
_reflns_threshold_expression I>2\s(I)
_cod_data_source_file cv2117.cif
_cod_data_source_block I
_cod_original_sg_symbol_H-M 'P 21/c'
_cod_database_code 2210564
_cod_database_fobs_code 2210564

loop_
_symmetry_equiv_pos_as_xyz
'x, y, z'
'-x, y+1/2, -z+1/2'
'-x, -y, -z'
'x, -y-1/2, z-1/2'

loop_
_atom_site_type_symbol
_atom_site_label
_atom_site_fract_x
_atom_site_fract_y
_atom_site_fract_z
_atom_site_U_iso_or_equiv
_atom_site_adp_type
_atom_site_calc_flag
_atom_site_refinement_flags
_atom_site_occupancy
_atom_site_disorder_assembly
_atom_site_disorder_group
F F1 1.4120(2) 0.1436(2) 0.5701(3) 0.1077(11) Uani d PD 0.906(4) A 1
F F2 1.2537(4) 0.1375(3) 0.3734(2) 0.1524(19) Uani d PD 0.906(4) A 1
F F3 1.2395(3) -0.01080(17) 0.5285(3) 0.0984(10) Uani d PD 0.906(4) A 1
F F1A 1.3610(16) 0.0416(11) 0.5939(13) 0.066(4) Uiso d PD 0.094(4) A 2
F F2A 1.3534(17) 0.1975(10) 0.4499(15) 0.066(4) Uiso d PD 0.094(4) A 2
F F3A 1.1829(19) 0.0407(11) 0.4093(11) 0.066(4) Uiso d PD 0.094(4) A 2
O O1 1.0702(2) 0.14462(17) 0.72761(17) 0.0574(5) Uani d . 1 . .
N N1 1.0016(2) 0.26638(18) 0.52643(18) 0.0447(5) Uani d . 1 . .
H H1A 1.0312 0.2841 0.4360 0.054 Uiso calc . 1 . .
C C1 0.5659(3) 0.4697(2) 0.5555(2) 0.0489(6) Uani d . 1 . .
H H1B 0.4964 0.4122 0.6188 0.059 Uiso calc . 1 . .
H H1C 0.6186 0.5357 0.6187 0.059 Uiso calc . 1 . .
C C2 0.7228(3) 0.3963(2) 0.4829(2) 0.0486(6) Uani d . 1 . .
H H2A 0.6708 0.3312 0.4180 0.058 Uiso calc . 1 . .
H H2B 0.7950 0.4539 0.4219 0.058 Uiso calc . 1 . .
C C3 0.8479(3) 0.3347(2) 0.5965(2) 0.0504(6) Uani d . 1 . .
H H3A 0.8976 0.3996 0.6628 0.061 Uiso calc . 1 . .
H H3B 0.7762 0.2756 0.6560 0.061 Uiso calc . 1 . .
C C4 1.0946(3) 0.1787(2) 0.5993(2) 0.0415(5) Uani d . 1 A .
C C5 1.2507(3) 0.11244(18) 0.5144(2) 0.0549(6) Uani d D 1 . .

loop_
_atom_site_aniso_label
_atom_site_aniso_U_11
_atom_site_aniso_U_22
_atom_site_aniso_U_33
_atom_site_aniso_U_12
_atom_site_aniso_U_13
_atom_site_aniso_U_23
F1 0.0419(10) 0.116(2) 0.166(3) -0.0002(10) 0.0151(12) -0.0385(17)
F2 0.183(3) 0.218(4) 0.0574(12) 0.145(3) 0.0544(15) 0.0335(16)
F3 0.0947(16) 0.0541(11) 0.147(2) 0.0160(10) 0.0330(14) -0.0219(12)
O1 0.0658(11) 0.0653(11) 0.0413(9) 0.0145(8) 0.0057(7) 0.0053(7)
N1 0.0439(9) 0.0516(10) 0.0387(9) 0.0106(7) 0.0091(7) 0.0026(7)
C1 0.0435(11) 0.0556(13) 0.0476(11) 0.0100(9) 0.0030(9) -0.0039(10)
C2 0.0432(11) 0.0562(13) 0.0465(11) 0.0094(9) 0.0053(9) -0.0005(9)
C3 0.0474(12) 0.0596(13) 0.0443(11) 0.0157(10) 0.0080(9) -0.0026(10)
C4 0.0411(10) 0.0440(11) 0.0393(10) 0.0030(8) 0.0025(8) -0.0037(8)
C5 0.0516(13) 0.0580(14) 0.0555(13) 0.0145(10) 0.0096(10) -0.0010(11)

loop_
_atom_type_symbol
_atom_type_description
_atom_type_scat_dispersion_real
_atom_type_scat_dispersion_imag
_atom_type_scat_source
C C 0.0033 0.0016 'International Tables Vol C Tables 4.2.6.8 and 6.1.1.4'
H H 0.0000 0.0000 'International Tables Vol C Tables 4.2.6.8 and 6.1.1.4'
F F 0.0171 0.0103 'International Tables Vol C Tables 4.2.6.8 and 6.1.1.4'
N N 0.0061 0.0033 'International Tables Vol C Tables 4.2.6.8 and 6.1.1.4'
O O 0.0106 0.0060 'International Tables Vol C Tables 4.2.6.8 and 6.1.1.4'

loop_
_geom_angle_atom_site_label_1
_geom_angle_atom_site_label_2
_geom_angle_atom_site_label_3
_geom_angle_site_symmetry_1
_geom_angle
C4 N1 C3 . 121.05(17)
C4 N1 H1A . 119.5
C3 N1 H1A . 119.5
C1 C1 C2 3_666 113.4(2)
C1 C1 H1B 3_666 108.9
C2 C1 H1B . 108.9
C1 C1 H1C 3_666 108.9
C2 C1 H1C . 108.9
H1B C1 H1C . 107.7
C3 C2 C1 . 111.85(18)
C3 C2 H2A . 109.2
C1 C2 H2A . 109.2
C3 C2 H2B . 109.2
C1 C2 H2B . 109.2
H2A C2 H2B . 107.9
N1 C3 C2 . 111.81(18)
N1 C3 H3A . 109.3
C2 C3 H3A . 109.3
N1 C3 H3B . 109.3
C2 C3 H3B . 109.3
H3A C3 H3B . 107.9
O1 C4 N1 . 126.83(19)
O1 C4 C5 . 116.63(18)
N1 C4 C5 . 116.54(17)
F2 C5 F1A . 129.7(7)
F2 C5 F3A . 54.4(6)
F1A C5 F3A . 106.9(3)
F2 C5 F2A . 53.8(6)
F1A C5 F2A . 106.9(3)
F3A C5 F2A . 106.8(3)
F2 C5 F3 . 107.39(19)
F1A C5 F3 . 54.2(6)
F3A C5 F3 . 58.1(6)
F2A C5 F3 . 139.7(7)
F2 C5 F1 . 107.50(19)
F1A C5 F1 . 52.7(6)
F3A C5 F1 . 138.8(7)
F2A C5 F1 . 59.2(6)
F3 C5 F1 . 105.54(17)
F2 C5 C4 . 114.40(18)
F1A C5 C4 . 115.9(7)
F3A C5 C4 . 110.6(7)
F2A C5 C4 . 109.4(7)
F3 C5 C4 . 110.93(18)
F1 C5 C4 . 110.62(18)

loop_
_geom_bond_atom_site_label_1
_geom_bond_atom_site_label_2
_geom_bond_site_symmetry_2
_geom_bond_distance
F1 C5 . 1.302(2)
F2 C5 . 1.291(2)
F3 C5 . 1.302(2)
F1A C5 . 1.297(3)
F2A C5 . 1.298(3)
F3A C5 . 1.298(3)
O1 C4 . 1.219(3)
N1 C4 . 1.309(3)
N1 C3 . 1.465(3)
N1 H1A . 0.8600
C1 C1 3_666 1.510(4)
C1 C2 . 1.519(3)
C1 H1B . 0.9700
C1 H1C . 0.9700
C2 C3 . 1.500(3)
C2 H2A . 0.9700
C2 H2B . 0.9700
C3 H3A . 0.9700
C3 H3B . 0.9700
C4 C5 . 1.530(3)

loop_
_geom_hbond_atom_site_label_D
_geom_hbond_atom_site_label_H
_geom_hbond_atom_site_label_A
_geom_hbond_site_symmetry_A
_geom_hbond_distance_DH
_geom_hbond_distance_HA
_geom_hbond_distance_DA
_geom_hbond_angle_DHA
N1 H1A O1 4_565 0.86 2.03 2.883(2) 169

loop_
_geom_torsion_atom_site_label_1
_geom_torsion_atom_site_label_2
_geom_torsion_atom_site_label_3
_geom_torsion_atom_site_label_4
_geom_torsion_site_symmetry_1
_geom_torsion
C1 C1 C2 C3 3_666 -178.6(2)
C4 N1 C3 C2 . -160.8(2)
C1 C2 C3 N1 . -178.70(19)
C3 N1 C4 O1 . -0.9(4)
C3 N1 C4 C5 . 179.28(18)
O1 C4 C5 F2 . 170.2(2)
N1 C4 C5 F2 . -10.0(3)
O1 C4 C5 F1A . -10.7(7)
N1 C4 C5 F1A . 169.1(7)
O1 C4 C5 F3A . 111.0(7)
N1 C4 C5 F3A . -69.2(7)
O1 C4 C5 F2A . -131.6(7)
N1 C4 C5 F2A . 48.2(7)
O1 C4 C5 F3 . 48.5(3)
N1 C4 C5 F3 . -131.7(2)
O1 C4 C5 F1 . -68.2(3)
N1 C4 C5 F1 . 111.6(2)
